data_4020370
loop_
_publ_author_name
'Fr\'ed\'eric Boschetti'
'Franck Denat'
'Enrique Espinosa'
'Alain Tabard'
'Yves Dory'
'Roger Guilard'

_publ_section_title
;
Regioselective N-functionalization of tetraazacycloalkanes.
;
_journal_name_full 'Journal of Organic Chemistry'
_journal_page_first 7042
_journal_page_last 7053
_journal_paper_doi 10.1021/jo050306u
_journal_volume 70
_journal_year 2005
_chemical_formula_moiety 'C14 H26 N4'
_chemical_formula_sum 'C14 H26 N4'
_chemical_formula_weight 250.39
_space_group_IT_number 14
_symmetry_cell_setting monoclinic
_symmetry_space_group_name_Hall '-P 2yn'
_symmetry_space_group_name_H-M 'P 1 21/n 1'
_cell_angle_alpha 90.00
_cell_angle_beta 98.045(1)
_cell_angle_gamma 90.00
_cell_formula_units_Z 2
_cell_length_a 7.0840(5)
_cell_length_b 10.3889(5)
_cell_length_c 8.9091(5)
_cell_measurement_temperature 115(2)
_cell_measurement_wavelength 0.71073
_cell_volume 649.2(2)
_diffrn_ambient_temperature 115(2)
_exptl_crystal_density_diffrn 1.281
_cod_depositor_comments
;
The following automatic conversions were performed:
'_symmetry_cell_setting' value 'Monoclinic' changed to 'monoclinic'
according to '/home/saulius/struct/CIF-dictionaries/cif_core.dic'
dictionary named 'cif_core.dic' version 2.4.1 from 2010-06-29.

Automatic conversion script
Id: cif_fix_enum 1527 2010-12-29 10:47:43Z saulius 
;
_cod_original_sg_symbol_H-M 'P 21/n'
_cod_database_code 4020370

loop_
_symmetry_equiv_pos_as_xyz
'x, y, z'
'-x+1/2, y+1/2, -z+1/2'
'-x, -y, -z'
'x-1/2, -y-1/2, z-1/2'

loop_
_atom_site_label
_atom_site_type_symbol
_atom_site_fract_x
_atom_site_fract_y
_atom_site_fract_z
_atom_site_U_iso_or_equiv
_atom_site_adp_type
_atom_site_occupancy
_atom_site_symmetry_multiplicity
_atom_site_calc_flag
_atom_site_refinement_flags
_atom_site_disorder_assembly
_atom_site_disorder_group
N1 N 0.2484(3) -0.05894(19) 0.0384(2) 0.0199(6) Uani 1 1 d . . .
N2 N -0.0541(3) -0.03902(18) -0.2047(2) 0.0200(6) Uani 1 1 d . . .
C1 C 0.2549(4) -0.1335(3) -0.0995(3) 0.0249(7) Uani 1 1 d . . .
C2 C 0.1386(3) -0.0703(3) -0.2354(3) 0.0240(7) Uani 1 1 d . . .
C3 C -0.1681(4) 0.0172(3) -0.3381(3) 0.0243(7) Uani 1 1 d . . .
C4 C -0.3694(4) 0.0372(3) -0.3071(3) 0.0245(7) Uani 1 1 d . . .
C5 C -0.3726(4) 0.1168(3) -0.1653(3) 0.0235(7) Uani 1 1 d . . .
C23 C -0.0495(3) 0.0411(2) -0.0669(3) 0.0172(6) Uani 1 1 d . . .
C24 C 0.0555(4) 0.1694(2) -0.0794(3) 0.0223(7) Uani 1 1 d . . .
H11 H 0.207(3) -0.227(3) -0.087(3) 0.035(2) Uiso 1 1 d . . .
H12 H 0.396(4) -0.139(2) -0.116(3) 0.035(2) Uiso 1 1 d . . .
H21 H 0.215(3) 0.010(3) -0.272(3) 0.035(2) Uiso 1 1 d . . .
H22 H 0.126(3) -0.133(2) -0.324(3) 0.035(2) Uiso 1 1 d . . .
H31 H -0.114(3) 0.104(3) -0.370(3) 0.035(2) Uiso 1 1 d . . .
H32 H -0.163(3) -0.043(2) -0.423(3) 0.035(2) Uiso 1 1 d . . .
H41 H -0.427(3) -0.048(2) -0.291(3) 0.035(2) Uiso 1 1 d . . .
H42 H -0.451(4) 0.079(2) -0.395(3) 0.035(2) Uiso 1 1 d . . .
H51 H -0.331(3) 0.206(3) -0.181(3) 0.035(2) Uiso 1 1 d . . .
H52 H -0.506(4) 0.120(2) -0.136(3) 0.035(2) Uiso 1 1 d . . .
H241 H -0.028(4) 0.235(2) -0.133(3) 0.035(2) Uiso 1 1 d . . .
H242 H 0.121(3) 0.202(2) 0.020(3) 0.035(2) Uiso 1 1 d . . .
H243 H 0.158(4) 0.164(2) -0.139(3) 0.035(2) Uiso 1 1 d . . .

loop_
_atom_site_aniso_label
_atom_site_aniso_U_11
_atom_site_aniso_U_22
_atom_site_aniso_U_33
_atom_site_aniso_U_23
_atom_site_aniso_U_13
_atom_site_aniso_U_12
N1 0.0168(11) 0.0244(12) 0.0192(12) -0.0010(9) 0.0051(9) 0.0033(9)
N2 0.0208(12) 0.0220(13) 0.0174(12) -0.0030(9) 0.0035(9) 0.0013(9)
C1 0.0296(17) 0.0220(15) 0.0240(15) -0.0003(12) 0.0071(12) 0.0034(13)
C2 0.0268(15) 0.0252(15) 0.0209(15) -0.0020(12) 0.0064(12) 0.0005(12)
C3 0.0285(15) 0.0240(16) 0.0197(15) 0.0008(12) 0.0012(12) -0.0014(12)
C4 0.0244(15) 0.0240(15) 0.0238(16) 0.0019(12) -0.0008(12) -0.0011(12)
C5 0.0234(16) 0.0185(14) 0.0281(16) 0.0006(12) 0.0018(12) 0.0028(12)
C23 0.0207(14) 0.0149(13) 0.0164(13) -0.0009(10) 0.0047(10) 0.0003(11)
C24 0.0247(15) 0.0216(15) 0.0207(15) 0.0029(12) 0.0032(12) -0.0007(12)

loop_
_geom_bond_atom_site_label_1
_geom_bond_atom_site_label_2
_geom_bond_distance
_geom_bond_site_symmetry_2
_geom_bond_publ_flag
N1 C1 1.459(3) . ?
N1 C5 1.461(3) 3 ?
N1 C23 1.477(3) 3 ?
N2 C3 1.462(3) . ?
N2 C2 1.466(3) . ?
N2 C23 1.480(3) . ?
C1 C2 1.515(4) . ?
C1 H11 1.04(3) . ?
C1 H12 1.03(3) . ?
C2 H21 1.07(3) . ?
C2 H22 1.02(3) . ?
C3 C4 1.505(4) . ?
C3 H31 1.03(3) . ?
C3 H32 0.98(3) . ?
C4 C5 1.513(4) . ?
C4 H41 1.00(3) . ?
C4 H42 1.00(3) . ?
C5 N1 1.461(3) 3 ?
C5 H51 0.99(3) . ?
C5 H52 1.02(3) . ?
C23 N1 1.477(3) 3 ?
C23 C24 1.538(3) . ?
C23 C23 1.552(4) 3 ?
C24 H241 0.98(3) . ?
C24 H242 0.99(3) . ?
C24 H243 0.95(3) . ?
